data_4119306
loop_
_publ_author_name
'Christophe Werl\'e'
'Mustapha Hamdaoui'
'Corinne Bailly'
'Xavier-Fr\'ed\'eric Le Goff'
'Lydia Brelot'
'Jean-Pierre Djukic'

_publ_contact_author_address
;Institut de Chimie
Universite de Strasbourg
4 rue Blaise Pascal
67000 Strasbourg 
France
;
_publ_contact_author_email djukic@unistra.fr
_publ_contact_author_name 'J.P. Djukic'
_publ_contact_author_phone 33(0)368851523
_publ_section_title
;
 Electron-Deficient \h1-Indenyl,\h3-allylpalladium(II) Complexes
 Stabilized by Fluxional Non-covalent Interactions
;
_journal_name_full 'Journal of the American Chemical Society'
_journal_page_first 1715
_journal_page_last 1718
_journal_paper_doi 10.1021/ja312003q
_journal_volume 135
_journal_year 2013
_chemical_formula_moiety 'C26 H18 Cr2 O6'
_chemical_formula_sum 'C26 H18 Cr2 O6'
_chemical_formula_weight 530.40
_space_group_IT_number 15
_symmetry_cell_setting monoclinic
_symmetry_space_group_name_Hall '-C 2yc'
_symmetry_space_group_name_H-M 'C 1 2/c 1'
_atom_sites_solution_hydrogens geom
_atom_sites_solution_primary direct
_atom_sites_solution_secondary difmap
_audit_creation_method SHELXL-97
_cell_angle_alpha 90.00
_cell_angle_beta 103.936(1)
_cell_angle_gamma 90.00
_cell_formula_units_Z 4
_cell_length_a 23.165(1)
_cell_length_b 7.513(1)
_cell_length_c 13.761(1)
_cell_measurement_reflns_used 624
_cell_measurement_temperature 150.0(1)
_cell_measurement_theta_max 30.034
_cell_measurement_theta_min 0.998
_cell_volume 2324.5(4)
_computing_cell_refinement 'DENZO (Otwinowski & Minor, 1997) & COLLECT'
_computing_data_collection 'COLLECT (Hooft, R.W.W., 1998)'
_computing_data_reduction 'DENZO & COLLECT'
_computing_molecular_graphics 'PLATON (Spek, 2009)'
_computing_publication_material 'PLATON (Spek, 2009)'
_computing_structure_refinement 'SHELXL-97 (Sheldrick, 1997)'
_computing_structure_solution 'SIR97 (Altomare et al., 1999)'
_diffrn_ambient_temperature 150.0(1)
_diffrn_measured_fraction_theta_full 0.989
_diffrn_measured_fraction_theta_max 0.989
_diffrn_measurement_device_type KappaCCD
_diffrn_measurement_method 'phi and omega scans'
_diffrn_radiation_monochromator graphite
_diffrn_radiation_source 'fine-focus sealed tube'
_diffrn_radiation_type MoK\a
_diffrn_radiation_wavelength 0.71069
_diffrn_reflns_av_R_equivalents 0.0320
_diffrn_reflns_av_sigmaI/netI 0.0330
_diffrn_reflns_limit_h_max 32
_diffrn_reflns_limit_h_min -27
_diffrn_reflns_limit_k_max 8
_diffrn_reflns_limit_k_min -10
_diffrn_reflns_limit_l_max 19
_diffrn_reflns_limit_l_min -14
_diffrn_reflns_number 7378
_diffrn_reflns_theta_full 30.01
_diffrn_reflns_theta_max 30.01
_diffrn_reflns_theta_min 3.14
_exptl_absorpt_coefficient_mu 0.975
_exptl_absorpt_correction_T_max 0.9620
_exptl_absorpt_correction_T_min 0.6965
_exptl_absorpt_correction_type multi-scan
_exptl_absorpt_process_details 'DENZO/SCALEPACK (Otwinowski & Minor, 1996)'
_exptl_crystal_colour Yellow
_exptl_crystal_density_diffrn 1.516
_exptl_crystal_description Plate
_exptl_crystal_F_000 1080
_exptl_crystal_size_max 0.40
_exptl_crystal_size_mid 0.28
_exptl_crystal_size_min 0.04
_refine_diff_density_max 0.436
_refine_diff_density_min -0.491
_refine_diff_density_rms 0.067
_refine_ls_extinction_method none
_refine_ls_goodness_of_fit_ref 1.090
_refine_ls_hydrogen_treatment constr
_refine_ls_matrix_type full
_refine_ls_number_parameters 155
_refine_ls_number_reflns 3366
_refine_ls_number_restraints 0
_refine_ls_restrained_S_all 1.090
_refine_ls_R_factor_all 0.0416
_refine_ls_R_factor_gt 0.0367
_refine_ls_shift/su_max 0.001
_refine_ls_shift/su_mean 0.000
_refine_ls_structure_factor_coef Fsqd
_refine_ls_weighting_details 'calc w=1/[\s^2^(Fo^2^)+(0.0338P)^2^+3.9518P] where P=(Fo^2^+2Fc^2^)/3'
_refine_ls_weighting_scheme calc
_refine_ls_wR_factor_gt 0.0913
_refine_ls_wR_factor_ref 0.0954
_reflns_number_gt 3045
_reflns_number_total 3366
_reflns_threshold_expression >2sigma(I)
_cod_data_source_file ja312003q_si_002_11.cif
_cod_data_source_block 5d
_cod_original_sg_symbol_H-M 'C 1 2/c 1 '
_cod_database_code 4119306

loop_
_symmetry_equiv_pos_as_xyz
'x, y, z'
'-x, y, -z+1/2'
'x+1/2, y+1/2, z'
'-x+1/2, y+1/2, -z+1/2'
'-x, -y, -z'
'x, -y, z-1/2'
'-x+1/2, -y+1/2, -z'
'x+1/2, -y+1/2, z-1/2'

loop_
_atom_site_label
_atom_site_type_symbol
_atom_site_fract_x
_atom_site_fract_y
_atom_site_fract_z
_atom_site_U_iso_or_equiv
_atom_site_adp_type
_atom_site_occupancy
_atom_site_symmetry_multiplicity
_atom_site_calc_flag
_atom_site_refinement_flags
Cr1 Cr 0.141249(11) 0.95427(3) 0.176126(19) 0.01896(9) Uani 1 1 d .
O1 O 0.17850(7) 0.5750(2) 0.16780(14) 0.0425(4) Uani 1 1 d .
O2 O 0.23888(6) 1.0594(2) 0.07964(12) 0.0439(4) Uani 1 1 d .
O3 O 0.05979(7) 0.8897(2) -0.02500(11) 0.0387(3) Uani 1 1 d .
C1 C 0.12992(7) 0.9021(2) 0.33176(12) 0.0226(3) Uani 1 1 d .
C2 C 0.17918(8) 1.0154(3) 0.33877(13) 0.0276(4) Uani 1 1 d .
H2 H 0.2170 0.9855 0.3801 0.033 Uiso 1 1 d R
C3 C 0.17074(8) 1.1744(3) 0.28275(15) 0.0293(4) Uani 1 1 d .
H3 H 0.2034 1.2527 0.2867 0.035 Uiso 1 1 d R
C4 C 0.11475(8) 1.2195(2) 0.22098(15) 0.0274(4) Uani 1 1 d .
H4 H 0.1098 1.3290 0.1855 0.033 Uiso 1 1 d R
C5 C 0.06608(7) 1.1024(2) 0.21172(13) 0.0225(3) Uani 1 1 d .
H5 H 0.0289 1.1288 0.1671 0.027 Uiso 1 1 d R
C6 C 0.07347(7) 0.9462(2) 0.26960(12) 0.0194(3) Uani 1 1 d .
C7 C 0.03135(7) 0.8040(2) 0.27795(12) 0.0200(3) Uani 1 1 d .
C8 C 0.05946(7) 0.6822(2) 0.34458(13) 0.0228(3) Uani 1 1 d .
C9 C 0.12408(7) 0.7308(3) 0.38460(13) 0.0266(3) Uani 1 1 d .
H9A H 0.1336 0.7478 0.4581 0.032 Uiso 1 1 calc R
H9B H 0.1505 0.6379 0.3682 0.032 Uiso 1 1 calc R
C10 C 0.03360(9) 0.5195(3) 0.37947(16) 0.0330(4) Uani 1 1 d .
H10A H -0.0098 0.5222 0.3554 0.050 Uiso 1 1 calc R
H10B H 0.0443 0.5158 0.4528 0.050 Uiso 1 1 calc R
H10C H 0.0493 0.4136 0.3531 0.050 Uiso 1 1 calc R
C12 C 0.16455(8) 0.7222(2) 0.17188(14) 0.0271(4) Uani 1 1 d .
C13 C 0.20113(8) 1.0190(3) 0.11678(14) 0.0277(4) Uani 1 1 d .
C14 C 0.09139(7) 0.9162(2) 0.05214(14) 0.0252(3) Uani 1 1 d .

loop_
_atom_site_aniso_label
_atom_site_aniso_U_11
_atom_site_aniso_U_22
_atom_site_aniso_U_33
_atom_site_aniso_U_23
_atom_site_aniso_U_13
_atom_site_aniso_U_12
Cr1 0.01289(13) 0.02216(14) 0.02173(14) 0.00148(9) 0.00396(9) -0.00192(9)
O1 0.0390(8) 0.0277(7) 0.0657(11) 0.0038(7) 0.0220(8) 0.0039(6)
O2 0.0242(7) 0.0750(12) 0.0342(8) 0.0072(7) 0.0103(6) -0.0151(7)
O3 0.0308(7) 0.0509(9) 0.0300(7) -0.0061(7) -0.0014(6) -0.0026(7)
C1 0.0155(7) 0.0322(8) 0.0204(7) -0.0002(6) 0.0047(5) 0.0002(6)
C2 0.0168(7) 0.0415(10) 0.0231(8) -0.0025(7) 0.0020(6) -0.0041(7)
C3 0.0220(8) 0.0318(9) 0.0346(9) -0.0086(7) 0.0080(7) -0.0098(7)
C4 0.0251(8) 0.0218(8) 0.0361(9) -0.0011(7) 0.0091(7) -0.0036(6)
C5 0.0165(7) 0.0214(7) 0.0299(8) -0.0012(6) 0.0061(6) 0.0002(6)
C6 0.0150(6) 0.0219(7) 0.0218(7) -0.0014(6) 0.0057(5) 0.0001(5)
C7 0.0144(7) 0.0218(7) 0.0251(7) -0.0004(6) 0.0074(6) 0.0006(5)
C8 0.0191(7) 0.0252(8) 0.0262(8) 0.0028(6) 0.0096(6) 0.0017(6)
C9 0.0190(7) 0.0355(9) 0.0248(8) 0.0070(7) 0.0042(6) 0.0043(7)
C10 0.0326(10) 0.0314(9) 0.0383(10) 0.0107(8) 0.0147(8) 0.0004(8)
C12 0.0220(8) 0.0287(9) 0.0329(9) 0.0041(7) 0.0111(7) -0.0002(7)
C13 0.0193(7) 0.0374(10) 0.0252(8) 0.0025(7) 0.0032(6) -0.0050(7)
C14 0.0191(7) 0.0290(8) 0.0283(8) -0.0004(7) 0.0070(6) -0.0008(6)

loop_
_atom_type_symbol
_atom_type_description
_atom_type_scat_dispersion_real
_atom_type_scat_dispersion_imag
_atom_type_scat_source
C C 0.0033 0.0016 'International Tables Vol C Tables 4.2.6.8 and 6.1.1.4'
H H 0.0000 0.0000 'International Tables Vol C Tables 4.2.6.8 and 6.1.1.4'
Cr Cr 0.3209 0.6236 'International Tables Vol C Tables 4.2.6.8 and 6.1.1.4'
O O 0.0106 0.0060 'International Tables Vol C Tables 4.2.6.8 and 6.1.1.4'

loop_
_geom_angle_atom_site_label_1
_geom_angle_atom_site_label_2
_geom_angle_atom_site_label_3
_geom_angle
_geom_angle_site_symmetry_3
C12 Cr1 C13 88.74(9) .
C12 Cr1 C14 86.93(8) .
C13 Cr1 C14 90.08(8) .
C12 Cr1 C3 133.51(8) .
C13 Cr1 C3 87.20(8) .
C14 Cr1 C3 139.32(8) .
C12 Cr1 C4 165.71(8) .
C13 Cr1 C4 100.10(8) .
C14 Cr1 C4 104.13(8) .
C3 Cr1 C4 37.18(7) .
C12 Cr1 C5 137.57(7) .
C13 Cr1 C5 133.03(8) .
C14 Cr1 C5 86.09(7) .
C3 Cr1 C5 67.12(7) .
C4 Cr1 C5 37.12(6) .
C12 Cr1 C2 100.30(8) .
C13 Cr1 C2 103.46(7) .
C14 Cr1 C2 164.68(7) .
C3 Cr1 C2 36.90(7) .
C4 Cr1 C2 66.85(7) .
C5 Cr1 C2 79.45(7) .
C12 Cr1 C1 88.13(8) .
C13 Cr1 C1 137.88(7) .
C14 Cr1 C1 131.62(7) .
C3 Cr1 C1 65.60(7) .
C4 Cr1 C1 77.78(7) .
C5 Cr1 C1 66.44(6) .
C2 Cr1 C1 36.47(6) .
C12 Cr1 C6 104.08(7) .
C13 Cr1 C6 164.56(8) .
C14 Cr1 C6 99.03(7) .
C3 Cr1 C6 77.75(6) .
C4 Cr1 C6 65.69(6) .
C5 Cr1 C6 36.60(6) .
C2 Cr1 C6 66.21(6) .
C1 Cr1 C6 36.66(6) .
C2 C1 C6 120.96(16) .
C2 C1 C9 130.66(15) .
C6 C1 C9 108.35(14) .
C2 C1 Cr1 71.46(10) .
C6 C1 Cr1 71.81(9) .
C9 C1 Cr1 130.88(13) .
C1 C2 C3 118.13(16) .
C1 C2 Cr1 72.07(10) .
C3 C2 Cr1 70.05(10) .
C1 C2 H2 120.9 .
C3 C2 H2 120.9 .
Cr1 C2 H2 129.1 .
C2 C3 C4 121.30(16) .
C2 C3 Cr1 73.05(11) .
C4 C3 Cr1 71.75(10) .
C2 C3 H3 119.4 .
C4 C3 H3 119.3 .
Cr1 C3 H3 128.1 .
C3 C4 C5 120.24(17) .
C3 C4 Cr1 71.07(11) .
C5 C4 Cr1 71.54(10) .
C3 C4 H4 119.9 .
C5 C4 H4 119.9 .
Cr1 C4 H4 130.0 .
C6 C5 C4 118.92(16) .
C6 C5 Cr1 73.21(9) .
C4 C5 Cr1 71.34(10) .
C6 C5 H5 120.5 .
C4 C5 H5 120.5 .
Cr1 C5 H5 126.8 .
C5 C6 C1 120.35(15) .
C5 C6 C7 131.19(15) .
C1 C6 C7 108.44(14) .
C5 C6 Cr1 70.19(9) .
C1 C6 Cr1 71.53(9) .
C7 C6 Cr1 129.06(11) .
C8 C7 C6 109.01(14) .
C8 C7 C7 127.62(13) 2
C6 C7 C7 123.36(12) 2
C7 C8 C10 127.63(16) .
C7 C8 C9 110.99(15) .
C10 C8 C9 121.37(16) .
C1 C9 C8 103.16(13) .
C1 C9 H9A 111.1 .
C8 C9 H9A 111.1 .
C1 C9 H9B 111.1 .
C8 C9 H9B 111.1 .
H9A C9 H9B 109.1 .
C8 C10 H10A 109.5 .
C8 C10 H10B 109.5 .
H10A C10 H10B 109.5 .
C8 C10 H10C 109.5 .
H10A C10 H10C 109.5 .
H10B C10 H10C 109.5 .
O1 C12 Cr1 178.8(2) .
O2 C13 Cr1 179.8(2) .
O3 C14 Cr1 178.81(18) .

loop_
_geom_bond_atom_site_label_1
_geom_bond_atom_site_label_2
_geom_bond_distance
_geom_bond_site_symmetry_2
Cr1 C12 1.8306(19) .
Cr1 C13 1.8367(18) .
Cr1 C14 1.8379(18) .
Cr1 C3 2.2071(18) .
Cr1 C4 2.2159(19) .
Cr1 C5 2.2185(16) .
Cr1 C2 2.2461(18) .
Cr1 C1 2.2539(17) .
Cr1 C6 2.2576(16) .
O1 C12 1.157(2) .
O2 C13 1.155(2) .
O3 C14 1.152(2) .
C1 C2 1.408(2) .
C1 C6 1.419(2) .
C1 C9 1.500(3) .
C2 C3 1.410(3) .
C2 H2 0.9499 .
C3 C4 1.410(3) .
C3 H3 0.9499 .
C4 C5 1.411(2) .
C4 H4 0.9500 .
C5 C6 1.406(2) .
C5 H5 0.9501 .
C6 C7 1.469(2) .
C7 C8 1.347(2) .
C7 C7 1.471(3) 2
C8 C10 1.491(3) .
C8 C9 1.510(2) .
C9 H9A 0.9900 .
C9 H9B 0.9900 .
C10 H10A 0.9800 .
C10 H10B 0.9800 .
C10 H10C 0.9800 .
